data_2015564
loop_
_publ_author_name
'Mitsunobu Doi'
' Kumiko Imori'
'Noriko Sakaguchi'
'Akiko Asano'

_publ_section_title
;
 Boc--Pro--Hyp--Gly--OBzl and Boc--Ala--Hyp--Gly--OBzl, two repeating
 triplets found in collagen
;
_journal_coeditor_code GZ3025
_journal_issue 9
_journal_name_full 'Acta Crystallographica Section C'
_journal_page_first o577
_journal_page_last o580
_journal_paper_doi 10.1107/S0108270106028101
_journal_volume 62
_journal_year 2006
_chemical_formula_iupac 'C24 H33 N3 O7'
_chemical_formula_moiety 'C24 H33 N3 O7'
_chemical_formula_sum 'C24 H33 N3 O7'
_chemical_formula_weight 475.53
_chemical_name_common pog
_chemical_name_systematic
;
benzyl N-{2-[N-(tert-butoxycarbonyl)prolyl]-4-hydroxyprolyl}glycinate
;
_space_group_IT_number 4
_symmetry_cell_setting monoclinic
_symmetry_space_group_name_Hall 'P 2yb'
_symmetry_space_group_name_H-M 'P 1 21 1'
_atom_sites_solution_hydrogens geom
_atom_sites_solution_primary direct
_atom_sites_solution_secondary difmap
_cell_angle_alpha 90.00
_cell_angle_beta 91.523(3)
_cell_angle_gamma 90.00
_cell_formula_units_Z 4
_cell_length_a 8.922(2)
_cell_length_b 15.208(3)
_cell_length_c 18.692(4)
_cell_measurement_reflns_used 8042
_cell_measurement_temperature 200(2)
_cell_measurement_theta_max 28.25
_cell_measurement_theta_min 2.28
_cell_volume 2535.3(9)
_computing_cell_refinement 'SAINT-Plus (Bruker, 1998)'
_computing_data_collection 'SMART (Bruker, 1998)'
_computing_data_reduction 'SAINT-Plus (Bruker, 1998)'
_computing_molecular_graphics 'PLATON (Spek, 2003)'
_computing_publication_material SHELXL97
_computing_structure_refinement 'SHELXL97 (Sheldrick, 1997)'
_computing_structure_solution 'SHELXS97 (Sheldrick, 1990)'
_diffrn_ambient_temperature 200(2)
_diffrn_detector_area_resol_mean 8.366
_diffrn_measured_fraction_theta_full 0.996
_diffrn_measured_fraction_theta_max 0.996
_diffrn_measurement_device_type 'Bruker SMART APEX area-detector'
_diffrn_measurement_method \w-scan
_diffrn_radiation_monochromator graphite
_diffrn_radiation_source 'MacScience, M18XCE rotating anode'
_diffrn_radiation_type MoK\a
_diffrn_radiation_wavelength 0.71073
_diffrn_reflns_av_R_equivalents 0.0277
_diffrn_reflns_av_sigmaI/netI 0.0265
_diffrn_reflns_limit_h_max 11
_diffrn_reflns_limit_h_min -11
_diffrn_reflns_limit_k_max 19
_diffrn_reflns_limit_k_min -19
_diffrn_reflns_limit_l_max 23
_diffrn_reflns_limit_l_min -22
_diffrn_reflns_number 21865
_diffrn_reflns_theta_full 27.10
_diffrn_reflns_theta_max 27.10
_diffrn_reflns_theta_min 2.18
_diffrn_standards_decay_% 0.0
_diffrn_standards_interval_count 21865
_diffrn_standards_interval_time 300
_diffrn_standards_number 216
_exptl_absorpt_coefficient_mu 0.092
_exptl_absorpt_correction_T_max 0.9927
_exptl_absorpt_correction_T_min 0.8831
_exptl_absorpt_correction_type empirical
_exptl_absorpt_process_details '(SADABS; Sheldrick, 1996)'
_exptl_crystal_colour colorless
_exptl_crystal_density_diffrn 1.246
_exptl_crystal_density_method 'not measured'
_exptl_crystal_description plate
_exptl_crystal_F_000 1016
_exptl_crystal_size_max 0.45
_exptl_crystal_size_mid 0.30
_exptl_crystal_size_min 0.08
_refine_diff_density_max 0.511
_refine_diff_density_min -0.457
_refine_ls_extinction_method none
_refine_ls_goodness_of_fit_ref 1.107
_refine_ls_hydrogen_treatment mixed
_refine_ls_matrix_type full
_refine_ls_number_parameters 627
_refine_ls_number_reflns 5790
_refine_ls_number_restraints 279
_refine_ls_restrained_S_all 1.245
_refine_ls_R_factor_all 0.0704
_refine_ls_R_factor_gt 0.0564
_refine_ls_shift/su_max 0.004
_refine_ls_shift/su_mean 0.000
_refine_ls_structure_factor_coef Fsqd
_refine_ls_weighting_details 'calc w=1/[\s^2^(Fo^2^)+(0.0823P)^2^+1.2083P] where P=(Fo^2^+2Fc^2^)/3'
_refine_ls_weighting_scheme calc
_refine_ls_wR_factor_gt 0.1497
_refine_ls_wR_factor_ref 0.1621
_reflns_number_gt 4804
_reflns_number_total 5790
_reflns_threshold_expression I>2\s(I)
_cod_data_source_file gz3025.cif
_cod_data_source_block I
_cod_original_cell_volume 2535.1(9)
_cod_original_sg_symbol_H-M P21
_cod_database_code 2015564
_cod_database_fobs_code 2015564

loop_
_symmetry_equiv_pos_as_xyz
'x, y, z'
'-x, y+1/2, -z'

loop_
_atom_site_type_symbol
_atom_site_label
_atom_site_fract_x
_atom_site_fract_y
_atom_site_fract_z
_atom_site_U_iso_or_equiv
_atom_site_adp_type
_atom_site_calc_flag
_atom_site_refinement_flags
_atom_site_occupancy
C C10A 0.1898(7) 0.7171(4) 0.8541(3) 0.0615(9) Uani d U 1
C C11A 0.2185(10) 0.7811(5) 0.9146(4) 0.0784(14) Uani d U 1
H H11A 0.3153 0.7677 0.9381 0.118 Uiso calc R 1
H H12A 0.1387 0.7759 0.9493 0.118 Uiso calc R 1
H H13A 0.2203 0.8411 0.8956 0.118 Uiso calc R 1
C C12A 0.1916(9) 0.6225(4) 0.8802(4) 0.0721(13) Uani d U 1
H H14A 0.1785 0.5828 0.8392 0.108 Uiso calc R 1
H H15A 0.1098 0.6136 0.9134 0.108 Uiso calc R 1
H H16A 0.2877 0.6102 0.9048 0.108 Uiso calc R 1
C C13A 0.0475(8) 0.7352(5) 0.8119(4) 0.0743(13) Uani d U 1
H H17A 0.0425 0.7979 0.7997 0.111 Uiso calc R 1
H H18A -0.0389 0.7195 0.8405 0.111 Uiso calc R 1
H H19A 0.0461 0.7002 0.7678 0.111 Uiso calc R 1
O O10A 0.3186(4) 0.7175(2) 0.8062(2) 0.0545(7) Uani d U 1
C C14A 0.3547(6) 0.7912(3) 0.7710(3) 0.0473(9) Uani d U 1
O O14A 0.2909(4) 0.8618(2) 0.77444(19) 0.0521(9) Uani d . 1
N N20A 0.4764(5) 0.7774(3) 0.7314(2) 0.0428(7) Uani d U 1
C C20A 0.5264(5) 0.8455(3) 0.6829(3) 0.0407(7) Uani d U 1
H H20A 0.5411 0.9028 0.7084 0.049 Uiso calc R 1
C C21A 0.6771(6) 0.8082(3) 0.6573(3) 0.0482(8) Uani d U 1
H H21A 0.6996 0.8297 0.6088 0.058 Uiso calc R 1
H H22A 0.7607 0.8241 0.6906 0.058 Uiso calc R 1
C C22A 0.6494(6) 0.7098(4) 0.6571(3) 0.0530(8) Uani d U 1
H H23A 0.7452 0.6769 0.6600 0.064 Uiso calc R 1
H H24A 0.5926 0.6915 0.6134 0.064 Uiso calc R 1
C C23A 0.5581(6) 0.6946(3) 0.7236(3) 0.0492(8) Uani d U 1
H H25A 0.4882 0.6446 0.7168 0.059 Uiso calc R 1
H H26A 0.6241 0.6831 0.7660 0.059 Uiso calc R 1
C C24A 0.4190(4) 0.8553(3) 0.6189(2) 0.0308(8) Uani d . 1
O O24A 0.3301(4) 0.7964(2) 0.60153(18) 0.0420(7) Uani d . 1
N N30A 0.4309(4) 0.9286(2) 0.58009(18) 0.0317(7) Uani d . 1
C C30A 0.3524(4) 0.9366(3) 0.5105(2) 0.0293(8) Uani d . 1
H H30A 0.2442 0.9204 0.5138 0.035 Uiso calc R 1
C C31A 0.3711(5) 1.0344(3) 0.4919(2) 0.0348(9) Uani d . 1
H H33A 0.3724 1.0432 0.4395 0.042 Uiso calc R 1
H H34A 0.2891 1.0699 0.5118 0.042 Uiso calc R 1
C C32A 0.5211(5) 1.0585(3) 0.5267(2) 0.0358(9) Uani d . 1
H H35A 0.6044 1.0420 0.4946 0.043 Uiso calc R 1
O O32A 0.5263(5) 1.1497(2) 0.5416(2) 0.0506(9) Uani d . 1
H H32A 0.608(9) 1.159(6) 0.558(4) 0.08(2) Uiso d . 1
C C33A 0.5297(5) 1.0032(3) 0.5953(2) 0.0378(9) Uani d . 1
H H36A 0.6336 0.9832 0.6056 0.045 Uiso calc R 1
H H37A 0.4944 1.0373 0.6368 0.045 Uiso calc R 1
C C34A 0.4299(4) 0.8809(3) 0.4547(2) 0.0314(8) Uani d . 1
O O34A 0.5656(3) 0.8718(2) 0.45508(18) 0.0442(8) Uani d . 1
N N40A 0.3379(4) 0.8482(2) 0.40296(18) 0.0323(7) Uani d . 1
H H40A 0.2400 0.8505 0.4074 0.039 Uiso calc R 1
C C40A 0.4018(5) 0.8091(3) 0.3400(2) 0.0352(9) Uani d . 1
H H41A 0.3223 0.7772 0.3127 0.042 Uiso calc R 1
H H42A 0.4793 0.7658 0.3551 0.042 Uiso calc R 1
C C41A 0.4713(5) 0.8767(3) 0.2920(2) 0.0376(9) Uani d . 1
O O41A 0.4710(4) 0.9544(2) 0.30004(18) 0.0460(8) Uani d . 1
C C51A 0.6730(7) 0.8343(4) 0.1295(3) 0.0631(9) Uani d U 1
C C52A 0.6511(8) 0.8494(5) 0.0573(3) 0.0724(10) Uani d U 1
H H52A 0.5841 0.8940 0.0409 0.087 Uiso calc R 1
C C53A 0.7284(9) 0.7985(5) 0.0086(4) 0.0793(10) Uani d U 1
H H53A 0.7161 0.8100 -0.0411 0.095 Uiso calc R 1
C C54A 0.8207(9) 0.7330(5) 0.0308(4) 0.0791(10) Uani d U 1
H H54A 0.8724 0.6992 -0.0035 0.095 Uiso calc R 1
C C55A 0.8402(8) 0.7150(5) 0.1013(4) 0.0756(10) Uani d U 1
H H55A 0.9040 0.6683 0.1166 0.091 Uiso calc R 1
C C56A 0.7655(8) 0.7658(5) 0.1511(4) 0.0685(9) Uani d U 1
H H56A 0.7783 0.7532 0.2007 0.082 Uiso calc R 1
C C57A 0.6005(7) 0.8920(4) 0.1836(3) 0.0593(10) Uani d U 1
H H57A 0.6760 0.9316 0.2062 0.071 Uiso calc R 1
H H58A 0.5215 0.9285 0.1601 0.071 Uiso calc R 1
O O57A 0.5353(4) 0.8356(2) 0.23733(18) 0.0507(9) Uani d . 1
C C10B 0.3631(8) 0.5902(5) 0.1387(4) 0.0745(10) Uani d U 1
C C11B 0.3932(10) 0.5070(6) 0.0961(5) 0.0968(17) Uani d U 1
H H11B 0.3969 0.4563 0.1285 0.145 Uiso calc R 1
H H12B 0.4892 0.5126 0.0723 0.145 Uiso calc R 1
H H13B 0.3126 0.4985 0.0601 0.145 Uiso calc R 1
C C12B 0.4851(8) 0.6046(6) 0.1940(4) 0.0790(14) Uani d U 1
H H14B 0.4632 0.6576 0.2216 0.119 Uiso calc R 1
H H15B 0.5811 0.6118 0.1704 0.119 Uiso calc R 1
H H16B 0.4907 0.5538 0.2262 0.119 Uiso calc R 1
C C13B 0.3363(10) 0.6696(6) 0.0899(4) 0.0915(16) Uani d U 1
H H17B 0.2421 0.6617 0.0624 0.137 Uiso calc R 1
H H18B 0.4194 0.6750 0.0569 0.137 Uiso calc R 1
H H19B 0.3303 0.7230 0.1190 0.137 Uiso calc R 1
O O10B 0.2244(5) 0.5675(3) 0.1750(2) 0.0666(9) Uani d U 1
C C14B 0.1577(7) 0.6243(4) 0.2184(3) 0.0568(10) Uani d U 1
O O14B 0.1849(5) 0.7025(2) 0.22351(19) 0.0548(9) Uani d . 1
N N20B 0.0521(5) 0.5825(3) 0.2557(2) 0.0493(8) Uani d U 1
C C20B -0.0284(6) 0.6293(4) 0.3101(3) 0.0505(8) Uani d U 1
H H20B -0.0782 0.6832 0.2902 0.061 Uiso calc R 1
C C21B -0.1448(7) 0.5589(4) 0.3304(3) 0.0591(9) Uani d U 1
H H21B -0.1797 0.5682 0.3797 0.071 Uiso calc R 1
H H22B -0.2324 0.5597 0.2968 0.071 Uiso calc R 1
C C22B -0.0588(7) 0.4737(4) 0.3247(3) 0.0608(9) Uani d U 1
H H23B 0.0067 0.4641 0.3676 0.073 Uiso calc R 1
H H24B -0.1277 0.4230 0.3189 0.073 Uiso calc R 1
C C23B 0.0321(7) 0.4864(4) 0.2593(3) 0.0564(8) Uani d U 1
H H25B 0.1300 0.4561 0.2642 0.068 Uiso calc R 1
H H26B -0.0220 0.4641 0.2160 0.068 Uiso calc R 1
C C24B 0.0710(4) 0.6507(3) 0.3754(2) 0.0310(8) Uani d . 1
O O24B 0.1973(3) 0.6196(2) 0.38248(17) 0.0379(7) Uani d . 1
N N30B 0.0105(4) 0.7009(2) 0.42616(18) 0.0284(7) Uani d . 1
C C30B 0.0859(4) 0.7103(2) 0.4962(2) 0.0261(7) Uani d . 1
H H30B 0.1883 0.7356 0.4903 0.031 Uiso calc R 1
C C31B -0.0138(5) 0.7770(3) 0.5351(2) 0.0349(9) Uani d . 1
H H33B -0.0894 0.7467 0.5641 0.042 Uiso calc R 1
H H34B 0.0472 0.8162 0.5666 0.042 Uiso calc R 1
C C32B -0.0877(5) 0.8280(3) 0.4740(2) 0.0341(9) Uani d . 1
H H35B -0.1801 0.8592 0.4894 0.041 Uiso calc R 1
O O32B 0.0170(3) 0.8873(2) 0.44220(18) 0.0361(7) Uani d . 1
H H32B -0.002(7) 0.932(5) 0.456(3) 0.051(17) Uiso d . 1
C C33B -0.1240(5) 0.7568(3) 0.4193(3) 0.0374(9) Uani d . 1
H H36B -0.2158 0.7241 0.4314 0.045 Uiso calc R 1
H H37B -0.1360 0.7814 0.3704 0.045 Uiso calc R 1
C C34B 0.0976(4) 0.6228(3) 0.5362(2) 0.0285(8) Uani d . 1
O O34B 0.0298(4) 0.55642(18) 0.51501(17) 0.0380(7) Uani d . 1
N N40B 0.1823(4) 0.6256(2) 0.59588(19) 0.0337(7) Uani d . 1
H H40B 0.2316 0.6741 0.6067 0.040 Uiso calc R 1
C C40B 0.1953(5) 0.5504(3) 0.6437(2) 0.0361(9) Uani d . 1
H H41B 0.2729 0.5628 0.6812 0.043 Uiso calc R 1
H H42B 0.2283 0.4985 0.6163 0.043 Uiso calc R 1
C C41B 0.0480(5) 0.5292(3) 0.6791(2) 0.0366(9) Uani d . 1
O O41B -0.0662(4) 0.5669(3) 0.6690(2) 0.0581(10) Uani d . 1
C C51B -0.1203(7) 0.4565(4) 0.8193(3) 0.0578(8) Uani d U 1
C C52B -0.2195(7) 0.5258(4) 0.8224(3) 0.0623(9) Uani d U 1
H H52B -0.2551 0.5527 0.7793 0.075 Uiso calc R 1
C C53B -0.2680(8) 0.5568(5) 0.8876(3) 0.0690(10) Uani d U 1
H H53B -0.3355 0.6050 0.8889 0.083 Uiso calc R 1
C C54B -0.2193(8) 0.5182(5) 0.9497(4) 0.0726(10) Uani d U 1
H H54B -0.2581 0.5370 0.9940 0.087 Uiso calc R 1
C C55B -0.1136(9) 0.4519(5) 0.9486(4) 0.0746(10) Uani d U 1
H H55B -0.0743 0.4277 0.9921 0.089 Uiso calc R 1
C C56B -0.0657(8) 0.4210(5) 0.8831(3) 0.0686(9) Uani d U 1
H H56B 0.0057 0.3746 0.8820 0.082 Uiso calc R 1
C C57B -0.0745(7) 0.4206(4) 0.7481(3) 0.0537(9) Uani d U 1
H H57B -0.0618 0.3562 0.7523 0.064 Uiso calc R 1
H H58B -0.1561 0.4318 0.7124 0.064 Uiso calc R 1
O O57B 0.0647(4) 0.4588(2) 0.72201(17) 0.0406(7) Uani d . 1

loop_
_atom_site_aniso_label
_atom_site_aniso_U_11
_atom_site_aniso_U_22
_atom_site_aniso_U_33
_atom_site_aniso_U_12
_atom_site_aniso_U_13
_atom_site_aniso_U_23
C10A 0.0779(19) 0.0504(17) 0.0576(18) -0.0011(17) 0.0255(15) 0.0054(15)
C11A 0.109(4) 0.066(3) 0.061(3) -0.008(3) 0.029(2) -0.004(2)
C12A 0.094(3) 0.057(2) 0.067(3) -0.010(2) 0.025(3) 0.013(2)
C13A 0.072(2) 0.064(3) 0.087(3) 0.000(2) 0.021(2) 0.002(3)
O10A 0.0694(16) 0.0428(15) 0.0523(15) 0.0063(14) 0.0190(13) 0.0108(12)
C14A 0.059(2) 0.0384(18) 0.0454(19) 0.0095(17) 0.0130(16) 0.0090(15)
O14A 0.064(2) 0.0401(18) 0.054(2) 0.0143(16) 0.0202(16) 0.0071(15)
N20A 0.0444(15) 0.0343(14) 0.0501(16) 0.0107(12) 0.0063(12) 0.0065(12)
C20A 0.0393(15) 0.0345(14) 0.0486(16) 0.0062(13) 0.0058(13) 0.0024(13)
C21A 0.0424(16) 0.0422(16) 0.0605(17) 0.0088(14) 0.0083(14) 0.0023(15)
C22A 0.0504(17) 0.0432(16) 0.0661(18) 0.0127(14) 0.0107(14) 0.0011(15)
C23A 0.0499(17) 0.0372(15) 0.0608(17) 0.0132(14) 0.0063(15) 0.0052(14)
C24A 0.0289(18) 0.0271(18) 0.037(2) 0.0000(15) 0.0064(15) -0.0032(16)
O24A 0.0449(17) 0.0277(14) 0.0532(18) -0.0100(13) -0.0017(14) 0.0008(13)
N30A 0.0326(17) 0.0297(17) 0.0327(17) -0.0085(14) -0.0006(13) -0.0022(13)
C30A 0.0258(17) 0.0254(18) 0.037(2) -0.0039(14) 0.0015(15) -0.0012(15)
C31A 0.037(2) 0.029(2) 0.038(2) 0.0003(16) 0.0063(17) -0.0003(16)
C32A 0.038(2) 0.0250(19) 0.045(2) -0.0049(17) 0.0077(18) 0.0007(17)
O32A 0.057(2) 0.0249(15) 0.069(2) -0.0093(15) -0.0076(19) -0.0001(15)
C33A 0.039(2) 0.031(2) 0.043(2) -0.0089(17) 0.0005(18) 0.0009(17)
C34A 0.0302(19) 0.0262(18) 0.038(2) -0.0038(15) 0.0021(16) -0.0011(16)
O34A 0.0290(15) 0.0468(19) 0.0567(19) 0.0025(13) 0.0003(13) -0.0149(15)
N40A 0.0292(16) 0.0313(17) 0.0365(17) -0.0044(14) 0.0042(13) -0.0028(14)
C40A 0.039(2) 0.027(2) 0.040(2) -0.0047(16) 0.0063(17) -0.0049(16)
C41A 0.035(2) 0.036(2) 0.042(2) -0.0028(18) 0.0010(17) 0.0007(18)
O41A 0.055(2) 0.0319(17) 0.0516(19) -0.0058(15) 0.0095(15) 0.0024(14)
C51A 0.074(2) 0.0601(18) 0.0557(16) -0.0069(16) 0.0213(15) 0.0031(15)
C52A 0.091(2) 0.070(2) 0.0571(17) -0.0026(18) 0.0205(17) 0.0009(17)
C53A 0.099(2) 0.077(2) 0.0625(18) -0.003(2) 0.0242(18) -0.0038(18)
C54A 0.092(2) 0.075(2) 0.0708(19) -0.0027(19) 0.0276(19) -0.0079(19)
C55A 0.083(2) 0.072(2) 0.0732(19) -0.0008(18) 0.0221(19) -0.0056(18)
C56A 0.076(2) 0.066(2) 0.0643(18) -0.0018(17) 0.0181(17) -0.0007(17)
C57A 0.070(2) 0.056(2) 0.0527(19) -0.0085(19) 0.0224(19) 0.0058(18)
O57A 0.069(2) 0.0378(18) 0.0463(18) -0.0081(16) 0.0245(16) -0.0007(14)
C10B 0.085(2) 0.079(2) 0.0612(19) -0.0277(19) 0.0275(16) -0.0165(16)
C11B 0.103(4) 0.103(3) 0.086(3) -0.024(3) 0.039(3) -0.038(3)
C12B 0.080(3) 0.081(3) 0.077(3) -0.021(3) 0.018(2) -0.011(2)
C13B 0.102(4) 0.109(3) 0.065(3) -0.022(3) 0.029(3) 0.007(2)
O10B 0.0814(19) 0.0641(19) 0.0554(16) -0.0307(16) 0.0230(14) -0.0219(14)
C14B 0.074(2) 0.055(2) 0.043(2) -0.0295(19) 0.0145(17) -0.0153(17)
O14B 0.078(3) 0.0388(18) 0.0476(19) -0.0198(18) 0.0017(17) -0.0002(15)
N20B 0.0562(16) 0.0526(17) 0.0394(14) -0.0184(15) 0.0039(13) -0.0029(13)
C20B 0.0505(18) 0.0618(18) 0.0391(16) -0.0172(16) 0.0021(14) -0.0031(14)
C21B 0.0563(18) 0.073(2) 0.0477(17) -0.0267(16) 0.0047(14) -0.0055(16)
C22B 0.0653(19) 0.0660(18) 0.0513(17) -0.0303(16) 0.0041(15) -0.0003(16)
C23B 0.0636(18) 0.0562(18) 0.0495(17) -0.0241(16) 0.0047(15) -0.0023(15)
C24B 0.0315(19) 0.0231(17) 0.038(2) -0.0019(15) 0.0012(16) 0.0033(15)
O24B 0.0337(15) 0.0347(15) 0.0453(16) 0.0058(13) 0.0017(12) -0.0027(13)
N30B 0.0265(15) 0.0235(15) 0.0351(17) 0.0033(12) -0.0015(13) 0.0020(13)
C30B 0.0242(17) 0.0197(16) 0.0344(19) -0.0013(13) 0.0035(14) 0.0007(14)
C31B 0.034(2) 0.028(2) 0.044(2) 0.0048(16) 0.0122(17) 0.0013(16)
C32B 0.0270(18) 0.0231(18) 0.053(2) 0.0048(15) 0.0087(17) 0.0046(17)
O32B 0.0345(15) 0.0180(13) 0.0565(19) 0.0023(12) 0.0104(13) 0.0025(13)
C33B 0.0255(19) 0.029(2) 0.057(3) 0.0002(16) -0.0024(18) 0.0043(19)
C34B 0.0268(17) 0.0223(17) 0.037(2) 0.0007(14) 0.0054(15) 0.0015(15)
O34B 0.0461(16) 0.0204(13) 0.0475(17) -0.0084(12) -0.0018(13) 0.0024(12)
N40B 0.0373(18) 0.0231(16) 0.0405(19) -0.0050(14) -0.0036(15) 0.0052(14)
C40B 0.037(2) 0.031(2) 0.040(2) 0.0005(17) -0.0014(17) 0.0073(17)
C41B 0.045(2) 0.028(2) 0.037(2) -0.0003(18) 0.0009(18) 0.0014(16)
O41B 0.0464(19) 0.061(2) 0.067(2) 0.0206(18) 0.0162(17) 0.0206(19)
C51B 0.0679(19) 0.0459(16) 0.0605(15) 0.0011(15) 0.0196(15) 0.0092(14)
C52B 0.072(2) 0.0528(18) 0.0629(17) 0.0062(16) 0.0164(17) 0.0040(16)
C53B 0.081(2) 0.060(2) 0.0662(18) 0.0068(17) 0.0196(17) 0.0005(16)
C54B 0.089(2) 0.066(2) 0.0638(17) 0.0031(18) 0.0237(18) 0.0048(17)
C55B 0.094(2) 0.068(2) 0.0636(17) 0.0064(18) 0.0201(18) 0.0122(18)
C56B 0.085(2) 0.0590(19) 0.0632(17) 0.0078(17) 0.0194(17) 0.0136(16)
C57B 0.061(2) 0.0389(19) 0.0619(18) -0.0052(18) 0.0202(18) 0.0073(17)
O57B 0.0419(17) 0.0334(16) 0.0468(17) -0.0010(13) 0.0067(13) 0.0088(13)

loop_
_atom_type_symbol
_atom_type_description
_atom_type_scat_dispersion_real
_atom_type_scat_dispersion_imag
_atom_type_scat_source
C C 0.0033 0.0016 'International Tables Vol C Tables 4.2.6.8 and 6.1.1.4'
H H 0.0000 0.0000 'International Tables Vol C Tables 4.2.6.8 and 6.1.1.4'
N N 0.0061 0.0033 'International Tables Vol C Tables 4.2.6.8 and 6.1.1.4'
O O 0.0106 0.0060 'International Tables Vol C Tables 4.2.6.8 and 6.1.1.4'

loop_
_geom_angle_atom_site_label_1
_geom_angle_atom_site_label_2
_geom_angle_atom_site_label_3
_geom_angle
O10A C10A C13A 110.0(5)
O10A C10A C11A 109.4(5)
C13A C10A C11A 113.6(6)
O10A C10A C12A 101.4(5)
C13A C10A C12A 110.1(6)
C11A C10A C12A 111.7(6)
C10A C11A H11A 109.5
C10A C11A H12A 109.5
H11A C11A H12A 109.5
C10A C11A H13A 109.5
H11A C11A H13A 109.5
H12A C11A H13A 109.5
C10A C12A H14A 109.5
C10A C12A H15A 109.5
H14A C12A H15A 109.5
C10A C12A H16A 109.5
H14A C12A H16A 109.5
H15A C12A H16A 109.5
C10A C13A H17A 109.5
C10A C13A H18A 109.5
H17A C13A H18A 109.5
C10A C13A H19A 109.5
H17A C13A H19A 109.5
H18A C13A H19A 109.5
C14A O10A C10A 120.1(4)
O14A C14A O10A 126.2(4)
O14A C14A N20A 123.5(5)
O10A C14A N20A 110.3(4)
C14A N20A C20A 119.7(4)
C14A N20A C23A 126.9(4)
C20A N20A C23A 112.9(4)
N20A C20A C24A 111.3(4)
N20A C20A C21A 102.4(4)
C24A C20A C21A 109.0(4)
N20A C20A H20A 111.3
C24A C20A H20A 111.3
C21A C20A H20A 111.3
C22A C21A C20A 102.7(4)
C22A C21A H21A 111.2
C20A C21A H21A 111.2
C22A C21A H22A 111.2
C20A C21A H22A 111.2
H21A C21A H22A 109.1
C21A C22A C23A 103.8(4)
C21A C22A H23A 111.0
C23A C22A H23A 111.0
C21A C22A H24A 111.0
C23A C22A H24A 111.0
H23A C22A H24A 109.0
N20A C23A C22A 103.3(4)
N20A C23A H25A 111.1
C22A C23A H25A 111.1
N20A C23A H26A 111.1
C22A C23A H26A 111.1
H25A C23A H26A 109.1
O24A C24A N30A 121.5(4)
O24A C24A C20A 121.6(4)
N30A C24A C20A 116.8(4)
C24A N30A C30A 120.5(3)
C24A N30A C33A 126.8(3)
C30A N30A C33A 112.4(3)
N30A C30A C34A 110.3(3)
N30A C30A C31A 103.2(3)
C34A C30A C31A 109.2(3)
N30A C30A H30A 111.3
C34A C30A H30A 111.3
C31A C30A H30A 111.3
C32A C31A C30A 103.7(3)
C32A C31A H33A 111.0
C30A C31A H33A 111.0
C32A C31A H34A 111.0
C30A C31A H34A 111.0
H33A C31A H34A 109.0
O32A C32A C31A 110.2(4)
O32A C32A C33A 111.9(4)
C31A C32A C33A 104.4(3)
O32A C32A H35A 110.0
C31A C32A H35A 110.0
C33A C32A H35A 110.0
C32A O32A H32A 106(6)
N30A C33A C32A 104.3(3)
N30A C33A H36A 110.9
C32A C33A H36A 110.9
N30A C33A H37A 110.9
C32A C33A H37A 110.9
H36A C33A H37A 108.9
O34A C34A N40A 123.3(4)
O34A C34A C30A 121.9(4)
N40A C34A C30A 114.7(3)
C34A N40A C40A 119.3(3)
C34A N40A H40A 120.4
C40A N40A H40A 120.4
N40A C40A C41A 112.4(3)
N40A C40A H41A 109.1
C41A C40A H41A 109.1
N40A C40A H42A 109.1
C41A C40A H42A 109.1
H41A C40A H42A 107.9
O41A C41A O57A 124.2(4)
O41A C41A C40A 126.8(4)
O57A C41A C40A 109.1(4)
C52A C51A C56A 118.7(6)
C52A C51A C57A 120.7(6)
C56A C51A C57A 120.6(6)
C51A C52A C53A 119.2(7)
C51A C52A H52A 120.4
C53A C52A H52A 120.4
C54A C53A C52A 121.2(7)
C54A C53A H53A 119.4
C52A C53A H53A 119.4
C55A C54A C53A 120.7(7)
C55A C54A H54A 119.7
C53A C54A H54A 119.7
C54A C55A C56A 119.2(8)
C54A C55A H55A 120.4
C56A C55A H55A 120.4
C51A C56A C55A 121.0(6)
C51A C56A H56A 119.5
C55A C56A H56A 119.5
O57A C57A C51A 108.0(5)
O57A C57A H57A 110.1
C51A C57A H57A 110.1
O57A C57A H58A 110.1
C51A C57A H58A 110.1
H57A C57A H58A 108.4
C41A O57A C57A 116.0(4)
O10B C10B C12B 108.8(5)
O10B C10B C13B 109.9(6)
C12B C10B C13B 113.3(6)
O10B C10B C11B 102.1(5)
C12B C10B C11B 110.4(7)
C13B C10B C11B 111.8(6)
C10B C11B H11B 109.5
C10B C11B H12B 109.5
H11B C11B H12B 109.5
C10B C11B H13B 109.5
H11B C11B H13B 109.5
H12B C11B H13B 109.5
C10B C12B H14B 109.5
C10B C12B H15B 109.5
H14B C12B H15B 109.5
C10B C12B H16B 109.5
H14B C12B H16B 109.5
H15B C12B H16B 109.5
C10B C13B H17B 109.5
C10B C13B H18B 109.5
H17B C13B H18B 109.5
C10B C13B H19B 109.5
H17B C13B H19B 109.5
H18B C13B H19B 109.5
C14B O10B C10B 121.5(4)
O14B C14B O10B 126.0(5)
O14B C14B N20B 124.2(5)
O10B C14B N20B 109.8(5)
C14B N20B C20B 119.9(5)
C14B N20B C23B 125.3(5)
C20B N20B C23B 113.1(4)
N20B C20B C24B 112.2(4)
N20B C20B C21B 100.5(4)
C24B C20B C21B 109.4(4)
N20B C20B H20B 111.4
C24B C20B H20B 111.4
C21B C20B H20B 111.4
C22B C21B C20B 103.3(5)
C22B C21B H21B 111.1
C20B C21B H21B 111.1
C22B C21B H22B 111.1
C20B C21B H22B 111.1
H21B C21B H22B 109.1
C23B C22B C21B 103.5(5)
C23B C22B H23B 111.1
C21B C22B H23B 111.1
C23B C22B H24B 111.1
C21B C22B H24B 111.1
H23B C22B H24B 109.0
N20B C23B C22B 103.5(5)
N20B C23B H25B 111.1
C22B C23B H25B 111.1
N20B C23B H26B 111.1
C22B C23B H26B 111.1
H25B C23B H26B 109.0
O24B C24B N30B 121.9(4)
O24B C24B C20B 121.2(4)
N30B C24B C20B 116.8(4)
C24B N30B C30B 120.3(3)
C24B N30B C33B 127.5(3)
C30B N30B C33B 112.1(3)
N30B C30B C34B 112.0(3)
N30B C30B C31B 103.2(3)
C34B C30B C31B 112.0(3)
N30B C30B H30B 109.8
C34B C30B H30B 109.8
C31B C30B H30B 109.8
C32B C31B C30B 103.0(3)
C32B C31B H33B 111.2
C30B C31B H33B 111.2
C32B C31B H34B 111.2
C30B C31B H34B 111.2
H33B C31B H34B 109.1
O32B C32B C33B 107.4(4)
O32B C32B C31B 110.9(3)
C33B C32B C31B 102.9(3)
O32B C32B H35B 111.7
C33B C32B H35B 111.7
C31B C32B H35B 111.7
C32B O32B H32B 106(5)
N30B C33B C32B 101.2(3)
N30B C33B H36B 111.5
C32B C33B H36B 111.5
N30B C33B H37B 111.5
C32B C33B H37B 111.5
H36B C33B H37B 109.3
O34B C34B N40B 123.8(4)
O34B C34B C30B 121.9(3)
N40B C34B C30B 114.3(3)
C34B N40B C40B 121.6(3)
C34B N40B H40B 119.2
C40B N40B H40B 119.2
N40B C40B C41B 112.2(4)
N40B C40B H41B 109.2
C41B C40B H41B 109.2
N40B C40B H42B 109.2
C41B C40B H42B 109.2
H41B C40B H42B 107.9
O41B C41B O57B 124.3(4)
O41B C41B C40B 125.5(4)
O57B C41B C40B 110.2(4)
C52B C51B C56B 118.2(6)
C52B C51B C57B 120.3(5)
C56B C51B C57B 121.5(6)
C51B C52B C53B 120.9(6)
C51B C52B H52B 119.6
C53B C52B H52B 119.6
C54B C53B C52B 120.2(6)
C54B C53B H53B 119.9
C52B C53B H53B 119.9
C53B C54B C55B 120.3(6)
C53B C54B H54B 119.9
C55B C54B H54B 119.9
C56B C55B C54B 119.1(7)
C56B C55B H55B 120.5
C54B C55B H55B 120.5
C55B C56B C51B 121.1(6)
C55B C56B H56B 119.4
C51B C56B H56B 119.4
O57B C57B C51B 113.8(5)
O57B C57B H57B 108.8
C51B C57B H57B 108.8
O57B C57B H58B 108.8
C51B C57B H58B 108.8
H57B C57B H58B 107.7
C41B O57B C57B 115.6(4)

loop_
_geom_bond_atom_site_label_1
_geom_bond_atom_site_label_2
_geom_bond_distance
C10A O10A 1.475(7)
C10A C13A 1.502(10)
C10A C11A 1.508(9)
C10A C12A 1.518(9)
C11A H11A 0.9800
C11A H12A 0.9800
C11A H13A 0.9800
C12A H14A 0.9800
C12A H15A 0.9800
C12A H16A 0.9800
C13A H17A 0.9800
C13A H18A 0.9800
C13A H19A 0.9800
O10A C14A 1.343(6)
C14A O14A 1.218(6)
C14A N20A 1.347(6)
N20A C20A 1.454(6)
N20A C23A 1.464(6)
C20A C24A 1.520(6)
C20A C21A 1.547(6)
C20A H20A 1.0000
C21A C22A 1.517(8)
C21A H21A 0.9900
C21A H22A 0.9900
C22A C23A 1.521(8)
C22A H23A 0.9900
C22A H24A 0.9900
C23A H25A 0.9900
C23A H26A 0.9900
C24A O24A 1.234(5)
C24A N30A 1.336(5)
N30A C30A 1.466(5)
N30A C33A 1.460(5)
C30A C34A 1.523(6)
C30A C31A 1.537(6)
C30A H30A 1.0000
C31A C32A 1.518(6)
C31A H33A 0.9900
C31A H34A 0.9900
C32A O32A 1.414(5)
C32A C33A 1.534(6)
C32A H35A 1.0000
O32A H32A 0.80(8)
C33A H36A 0.9900
C33A H37A 0.9900
C34A O34A 1.218(5)
C34A N40A 1.348(5)
N40A C40A 1.449(5)
N40A H40A 0.8800
C40A C41A 1.508(6)
C40A H41A 0.9900
C40A H42A 0.9900
C41A O41A 1.192(6)
C41A O57A 1.339(6)
C51A C52A 1.378(9)
C51A C56A 1.383(10)
C51A C57A 1.499(8)
C52A C53A 1.391(10)
C52A H52A 0.9500
C53A C54A 1.350(11)
C53A H53A 0.9500
C54A C55A 1.352(10)
C54A H54A 0.9500
C55A C56A 1.393(9)
C55A H55A 0.9500
C56A H56A 0.9500
C57A O57A 1.454(6)
C57A H57A 0.9900
C57A H58A 0.9900
C10B O10B 1.468(8)
C10B C12B 1.497(10)
C10B C13B 1.529(12)
C10B C11B 1.522(10)
C11B H11B 0.9800
C11B H12B 0.9800
C11B H13B 0.9800
C12B H14B 0.9800
C12B H15B 0.9800
C12B H16B 0.9800
C13B H17B 0.9800
C13B H18B 0.9800
C13B H19B 0.9800
O10B C14B 1.337(7)
C14B O14B 1.217(7)
C14B N20B 1.346(7)
N20B C20B 1.447(7)
N20B C23B 1.475(7)
C20B C24B 1.525(6)
C20B C21B 1.546(7)
C20B H20B 1.0000
C21B C22B 1.511(10)
C21B H21B 0.9900
C21B H22B 0.9900
C22B C23B 1.499(8)
C22B H23B 0.9900
C22B H24B 0.9900
C23B H25B 0.9900
C23B H26B 0.9900
C24B O24B 1.226(5)
C24B N30B 1.342(5)
N30B C30B 1.463(5)
N30B C33B 1.473(5)
C30B C34B 1.529(5)
C30B C31B 1.544(5)
C30B H30B 1.0000
C31B C32B 1.517(6)
C31B H33B 0.9900
C31B H34B 0.9900
C32B O32B 1.438(5)
C32B C33B 1.519(6)
C32B H35B 1.0000
O32B H32B 0.75(7)
C33B H36B 0.9900
C33B H37B 0.9900
C34B O34B 1.236(5)
C34B N40B 1.332(5)
N40B C40B 1.455(5)
N40B H40B 0.8800
C40B C41B 1.521(6)
C40B H41B 0.9900
C40B H42B 0.9900
C41B O41B 1.180(6)
C41B O57B 1.345(5)
C51B C52B 1.378(8)
C51B C56B 1.386(9)
C51B C57B 1.504(8)
C52B C53B 1.386(9)
C52B H52B 0.9500
C53B C54B 1.363(10)
C53B H53B 0.9500
C54B C55B 1.380(10)
C54B H54B 0.9500
C55B C56B 1.390(9)
C55B H55B 0.9500
C56B H56B 0.9500
C57B O57B 1.466(6)
C57B H57B 0.9900
C57B H58B 0.9900

loop_
_geom_torsion_atom_site_label_1
_geom_torsion_atom_site_label_2
_geom_torsion_atom_site_label_3
_geom_torsion_atom_site_label_4
_geom_torsion
C13A C10A O10A C14A 62.8(7)
C11A C10A O10A C14A -62.6(7)
C12A C10A O10A C14A 179.3(5)
C10A O10A C14A O14A 0.6(9)
C10A O10A C14A N20A 179.1(5)
O14A C14A N20A C20A -7.8(8)
O10A C14A N20A C20A 173.6(4)
O14A C14A N20A C23A -179.1(5)
O10A C14A N20A C23A 2.4(8)
C14A N20A C20A C24A -71.1(6)
C23A N20A C20A C24A 101.3(5)
C14A N20A C20A C21A 172.6(5)
C23A N20A C20A C21A -15.0(5)
N20A C20A C21A C22A 32.7(5)
C24A C20A C21A C22A -85.3(5)
C20A C21A C22A C23A -38.8(5)
C14A N20A C23A C22A 162.9(5)
C20A N20A C23A C22A -8.8(6)
C21A C22A C23A N20A 29.6(6)
N20A C20A C24A O24A -19.4(6)
C21A C20A C24A O24A 92.8(5)
N20A C20A C24A N30A 164.0(4)
C21A C20A C24A N30A -83.8(5)
O24A C24A N30A C30A -8.0(6)
C20A C24A N30A C30A 168.6(3)
O24A C24A N30A C33A 179.1(4)
C20A C24A N30A C33A -4.2(6)
C24A N30A C30A C34A -73.8(4)
C33A N30A C30A C34A 100.0(4)
C24A N30A C30A C31A 169.6(3)
C33A N30A C30A C31A -16.6(4)
N30A C30A C31A C32A 31.2(4)
C34A C30A C31A C32A -86.2(4)
C30A C31A C32A O32A -154.9(4)
C30A C31A C32A C33A -34.5(4)
C24A N30A C33A C32A 168.7(4)
C30A N30A C33A C32A -4.7(5)
O32A C32A C33A N30A 143.7(4)
C31A C32A C33A N30A 24.4(4)
N30A C30A C34A O34A -35.4(5)
C31A C30A C34A O34A 77.3(5)
N30A C30A C34A N40A 148.8(3)
C31A C30A C34A N40A -98.4(4)
O34A C34A N40A C40A -7.6(6)
C30A C34A N40A C40A 168.0(3)
C34A N40A C40A C41A -70.9(5)
N40A C40A C41A O41A -3.5(7)
N40A C40A C41A O57A 176.5(4)
C56A C51A C52A C53A -3.3(10)
C57A C51A C52A C53A 175.5(6)
C51A C52A C53A C54A 2.1(11)
C52A C53A C54A C55A 0.1(12)
C53A C54A C55A C56A -0.9(12)
C52A C51A C56A C55A 2.5(10)
C57A C51A C56A C55A -176.3(6)
C54A C55A C56A C51A -0.4(11)
C52A C51A C57A O57A 134.1(6)
C56A C51A C57A O57A -47.2(8)
O41A C41A O57A C57A -3.3(7)
C40A C41A O57A C57A 176.7(4)
C51A C57A O57A C41A 177.1(5)
C12B C10B O10B C14B 63.8(8)
C13B C10B O10B C14B -60.8(8)
C11B C10B O10B C14B -179.5(6)
C10B O10B C14B O14B 13.6(10)
C10B O10B C14B N20B -167.6(6)
O14B C14B N20B C20B -5.5(9)
O10B C14B N20B C20B 175.7(5)
O14B C14B N20B C23B -170.0(6)
O10B C14B N20B C23B 11.2(8)
C14B N20B C20B C24B -69.9(7)
C23B N20B C20B C24B 96.4(5)
C14B N20B C20B C21B 174.0(5)
C23B N20B C20B C21B -19.7(6)
N20B C20B C21B C22B 35.9(5)
C24B C20B C21B C22B -82.3(5)
C20B C21B C22B C23B -39.9(5)
C14B N20B C23B C22B 161.0(5)
C20B N20B C23B C22B -4.4(6)
C21B C22B C23B N20B 27.4(6)
N20B C20B C24B O24B -9.4(6)
C21B C20B C24B O24B 101.2(5)
N20B C20B C24B N30B 174.2(4)
C21B C20B C24B N30B -75.2(6)
O24B C24B N30B C30B -8.4(6)
C20B C24B N30B C30B 168.0(4)
O24B C24B N30B C33B 166.2(4)
C20B C24B N30B C33B -17.4(6)
C24B N30B C30B C34B -63.1(4)
C33B N30B C30B C34B 121.6(3)
C24B N30B C30B C31B 176.2(3)
C33B N30B C30B C31B 0.8(4)
N30B C30B C31B C32B -25.5(4)
C34B C30B C31B C32B -146.3(3)
C30B C31B C32B O32B -74.0(4)
C30B C31B C32B C33B 40.6(4)
C24B N30B C33B C32B -151.0(4)
C30B N30B C33B C32B 24.0(4)
O32B C32B C33B N30B 77.9(4)
C31B C32B C33B N30B -39.2(4)
N30B C30B C34B O34B -10.3(5)
C31B C30B C34B O34B 105.1(4)
N30B C30B C34B N40B 171.7(3)
C31B C30B C34B N40B -72.9(4)
O34B C34B N40B C40B -3.3(6)
C30B C34B N40B C40B 174.6(3)
C34B N40B C40B C41B -66.2(5)
N40B C40B C41B O41B 1.5(7)
N40B C40B C41B O57B 179.2(3)
C56B C51B C52B C53B -2.5(10)
C57B C51B C52B C53B 176.9(6)
C51B C52B C53B C54B -0.8(11)
C52B C53B C54B C55B 4.3(11)
C53B C54B C55B C56B -4.4(11)
C54B C55B C56B C51B 1.1(11)
C52B C51B C56B C55B 2.3(10)
C57B C51B C56B C55B -177.1(6)
C52B C51B C57B O57B 94.3(7)
C56B C51B C57B O57B -86.3(7)
O41B C41B O57B C57B 9.6(7)
C40B C41B O57B C57B -168.2(4)
C51B C57B O57B C41B -92.5(5)

loop_
_cod_related_entry_id
_cod_related_entry_database
_cod_related_entry_code
1 ChemSpider 24725785
